data_1573480
loop_
_publ_author_name
'Patyk-Ka&#x17a;mierczak, Ewa'
'Szyma&#x144;ska, Kornelia'
'Ka&#x17a;mierczak, Micha&#x142;'

_publ_section_title
;
 Managing negative linear compressibility and thermal expansion through
 steric hindrance: a case study of 1,2-bis(4'-pyridyl)ethane cocrystals.
;
_journal_issue 1
_journal_name_full IUCrJ
_journal_paper_doi 10.1107/S2052252524011734
_journal_volume 12
_journal_year 2025
_chemical_formula_moiety 'C12 H12 N2, C4 H4 O4'
_chemical_formula_sum 'C16 H16 N2 O4'
_chemical_formula_weight 300.31
_chemical_name_systematic '1,2-bis(4-Pyridyl)ethane fumaric acid'
_space_group_crystal_system monoclinic
_space_group_IT_number 15
_space_group_name_Hall '-I 2ya'
_space_group_name_H-M_alt 'I 1 2/a 1'
_atom_sites_solution_hydrogens difmap
_atom_sites_solution_primary dual
_audit_creation_date 2024-05-20
_audit_creation_method
;
Olex2 1.5
(compiled 2024.02.16 svn.r378c4104 for OlexSys, GUI svn.r6928)
;
_cell_angle_alpha 90
_cell_angle_beta 110.002(5)
_cell_angle_gamma 90
_cell_formula_units_Z 4
_cell_length_a 16.6876(7)
_cell_length_b 4.7329(2)
_cell_length_c 19.6859(9)
_cell_measurement_reflns_used 2278
_cell_measurement_temperature 145.05(10)
_cell_measurement_theta_max 71.2150
_cell_measurement_theta_min 4.2670
_cell_volume 1461.02(12)
_computing_cell_refinement 'CrysAlisPro 1.171.41.93a (Rigaku OD, 2020)'
_computing_data_collection 'CrysAlisPro 1.171.41.93a (Rigaku OD, 2020)'
_computing_data_reduction 'CrysAlisPro 1.171.41.93a (Rigaku OD, 2020)'
_computing_molecular_graphics 'Olex2 1.5 (Dolomanov et al., 2009)'
_computing_publication_material 'Olex2 1.5 (Dolomanov et al., 2009)'
_computing_structure_refinement 'SHELXL 2019/3 (Sheldrick, 2015)'
_computing_structure_solution 'SHELXT 2018/2 (Sheldrick, 2018)'
_diffrn_ambient_environment N~2~
_diffrn_ambient_temperature 145.05(10)
_diffrn_detector 'CCD plate'
_diffrn_detector_area_resol_mean 8.0294
_diffrn_detector_type EosS2
_diffrn_measured_fraction_theta_full 0.995
_diffrn_measured_fraction_theta_max 0.974
_diffrn_measurement_details
;
List of Runs (angles in degrees, time in seconds):

  # Type    Start    End  Width  t~exp~   \w     \q     \k     \f   Frames
--------------------------------------------------------------------------
  1  \w    -87.00  -6.00   1.00    1.00    --  -35.87 125.00 -60.00   81
  2  \w     19.00 103.00   1.00    1.00    --   35.87  57.00 -30.00   84
  3  \w     19.00 103.00   1.00    1.00    --   35.87  57.00-180.00   84
  4  \w      6.00  87.00   1.00    1.00    --   35.87-125.00 -90.00   81
  5  \w     19.00 103.00   1.00    1.00    --   35.87  57.00-120.00   84
  6  \w     88.00 158.00   1.00    1.50    --  105.44  45.00 -60.00   70
  7  \w     38.00 109.00   1.00    1.50    --  105.44-111.00 120.00   71
  8  \w     87.00 158.00   1.00    1.50    --  105.44  61.00 -30.00   71
  9  \w     67.00 158.00   1.00    1.50    --  105.44  15.00-150.00   91
 10  \w     88.00 158.00   1.00    1.50    --  105.44  45.00-120.00   70
 11  \w     38.00 109.00   1.00    1.50    --  105.44-111.00-150.00   71
 12  \w     67.00 158.00   1.00    1.50    --  105.44  15.00  90.00   91
 13  \w     38.00 132.00   1.00    1.50    --  105.44 -77.00 -60.00   94
 14  \w    -31.00  53.00   1.00    1.00    --   35.87 -57.00  90.00   84
 15  \w     19.00 103.00   1.00    1.00    --   35.87  57.00 120.00   84
 16  \w    -31.00  10.00   1.00    1.00    --   35.87 -57.00 -90.00   41
 17  \w     19.00 103.00   1.00    1.00    --   35.87  57.00  60.00   84
;
_diffrn_measurement_device 'four-circle diffractometer'
_diffrn_measurement_device_type 'New Xcalibur, EosS2'
_diffrn_measurement_method '\w scans'
_diffrn_orient_matrix_type 'CrysAlisPro convention (1999,Acta A55,543-557)'
_diffrn_orient_matrix_UB_11 0.0882354000
_diffrn_orient_matrix_UB_12 0.0092509000
_diffrn_orient_matrix_UB_13 0.0600061000
_diffrn_orient_matrix_UB_21 -0.0396550000
_diffrn_orient_matrix_UB_22 -0.1147205000
_diffrn_orient_matrix_UB_23 0.0545864000
_diffrn_orient_matrix_UB_31 0.0175577000
_diffrn_orient_matrix_UB_32 -0.3043931000
_diffrn_orient_matrix_UB_33 -0.0187036000
_diffrn_radiation_monochromator graphite
_diffrn_radiation_probe x-ray
_diffrn_radiation_type 'Cu K\a'
_diffrn_radiation_wavelength 1.54184
_diffrn_reflns_av_R_equivalents 0.0240
_diffrn_reflns_av_unetI/netI 0.0246
_diffrn_reflns_Laue_measured_fraction_full 0.995
_diffrn_reflns_Laue_measured_fraction_max 0.974
_diffrn_reflns_limit_h_max 19
_diffrn_reflns_limit_h_min -20
_diffrn_reflns_limit_k_max 3
_diffrn_reflns_limit_k_min -5
_diffrn_reflns_limit_l_max 24
_diffrn_reflns_limit_l_min -23
_diffrn_reflns_number 4130
_diffrn_reflns_point_group_measured_fraction_full 0.995
_diffrn_reflns_point_group_measured_fraction_max 0.974
_diffrn_reflns_theta_full 67.684
_diffrn_reflns_theta_max 71.603
_diffrn_reflns_theta_min 4.781
_diffrn_source 'fine-focus sealed X-ray tube'
_diffrn_source_type 'Enhance (Cu) X-ray Source'
_exptl_absorpt_coefficient_mu 0.824
_exptl_absorpt_correction_T_max 0.930
_exptl_absorpt_correction_T_min 0.849
_exptl_absorpt_correction_type gaussian
_exptl_absorpt_process_details
;
CrysAlisPro 1.171.41.93a (Rigaku Oxford Diffraction, 2020)
Numerical absorption correction based on gaussian integration over
a multifaceted crystal model
Empirical absorption correction using spherical harmonics,
implemented in SCALE3 ABSPACK scaling algorithm.
;
_exptl_crystal_colour colourless
_exptl_crystal_colour_primary colourless
_exptl_crystal_density_diffrn 1.365
_exptl_crystal_description block
_exptl_crystal_F_000 632
_exptl_crystal_size_max 0.41
_exptl_crystal_size_mid 0.29
_exptl_crystal_size_min 0.16
_refine_diff_density_max 0.185
_refine_diff_density_min -0.224
_refine_diff_density_rms 0.047
_refine_ls_extinction_method none
_refine_ls_goodness_of_fit_ref 1.048
_refine_ls_hydrogen_treatment refall
_refine_ls_matrix_type full
_refine_ls_number_parameters 132
_refine_ls_number_reflns 1394
_refine_ls_number_restraints 1
_refine_ls_restrained_S_all 1.048
_refine_ls_R_factor_all 0.0435
_refine_ls_R_factor_gt 0.0407
_refine_ls_shift/su_max 0.000
_refine_ls_shift/su_mean 0.000
_refine_ls_structure_factor_coef Fsqd
_refine_ls_weighting_details 'w=1/[\s^2^(Fo^2^)+(0.0790P)^2^+0.3412P] where P=(Fo^2^+2Fc^2^)/3'
_refine_ls_weighting_scheme calc
_refine_ls_wR_factor_gt 0.1134
_refine_ls_wR_factor_ref 0.1176
_reflns_Friedel_coverage 0.000
_reflns_number_gt 1262
_reflns_number_total 1394
_reflns_threshold_expression 'I > 2\s(I)'
_cod_data_source_file yc5049.cif
_cod_data_source_block etyfum_145k_b
_cod_database_code 1573480
_shelx_shelxl_version_number 2019/3
_chemical_oxdiff_formula 'C4H404, N2C12H12'
_shelx_space_group_comment
;
The symmetry employed for this shelxl refinement is uniquely defined
by the following loop, which should always be used as a source of
symmetry information in preference to the above space-group names.
They are only intended as comments.
;
_shelx_estimated_absorpt_t_max 0.879
_shelx_estimated_absorpt_t_min 0.729
_olex2_refinement_description
;
1. Restrained distances
 H1A-O1
 1 with sigma of 0.02
;
_ins_header
;
TITL ETYFUM_145K_B in I2/a 
REM I2/a (#15 in standard setting)
CELL 1.54184  16.687588   4.732853  19.685869  90.0000 110.0020  90.0000
ZERR    4.00   0.000736   0.000178   0.000876   0.0000   0.0051   0.0000
LATT  2
SYMM -x+1/2, y,-z 
SFAC C H N
UNIT 64.00 1664.00 8.00
REM  CrysAlisPro recorded range (K): Min=145.0; max=145.1; aver:145.1
TEMP -128
SIZE 0.16 0.29 0.41
TREF
HKLF 4
END
;
_olex2_submission_special_instructions 'No special instructions were received'
_oxdiff_exptl_absorpt_empirical_details
;
Empirical correction (ABSPACK) includes:
- Absorption correction using spherical harmonics
- Frame scaling
- Detector area scaling
;
_oxdiff_exptl_absorpt_empirical_full_max 1.296
_oxdiff_exptl_absorpt_empirical_full_min 0.837

loop_
_space_group_symop_operation_xyz
'x, y, z'
'-x+1/2, y, -z'
'x+1/2, y+1/2, z+1/2'
'-x+1, y+1/2, -z+1/2'
'-x, -y, -z'
'x-1/2, -y, z'
'-x+1/2, -y+1/2, -z+1/2'
'x, -y+1/2, z+1/2'

loop_
_atom_site_label
_atom_site_type_symbol
_atom_site_fract_x
_atom_site_fract_y
_atom_site_fract_z
_atom_site_U_iso_or_equiv
_atom_site_adp_type
_atom_site_occupancy
_atom_site_site_symmetry_order
_atom_site_calc_flag
_atom_site_refinement_flags_posn
_atom_site_refinement_flags_adp
_atom_site_refinement_flags_occupancy
_atom_site_disorder_assembly
_atom_site_disorder_group
C1 C 0.15925(8) 0.4027(3) 0.41426(7) 0.0267(3) Uani 1 1 d . . . . .
C2 C 0.13110(8) 0.2044(3) 0.45239(7) 0.0268(3) Uani 1 1 d . . . . .
C3 C 0.04539(8) 0.1282(3) 0.42826(6) 0.0233(3) Uani 1 1 d . . . . .
C4 C -0.00851(8) 0.2575(3) 0.36592(7) 0.0251(3) Uani 1 1 d . . . . .
C5 C 0.02465(8) 0.4528(3) 0.33077(7) 0.0251(3) Uani 1 1 d . . . . .
C6 C 0.01164(8) -0.0771(3) 0.47028(7) 0.0261(3) Uani 1 1 d . . . . .
N1 N 0.10719(7) 0.5258(2) 0.35427(5) 0.0243(3) Uani 1 1 d . . . . .
C7 C 0.24189(7) 0.9764(3) 0.32046(6) 0.0237(3) Uani 1 1 d . . . . .
C8 C 0.27263(8) 1.2002(3) 0.28214(7) 0.0254(3) Uani 1 1 d . . . . .
O1 O 0.16369(5) 0.89356(19) 0.28625(5) 0.0286(3) Uani 1 1 d D . . . .
O2 O 0.28776(6) 0.8840(2) 0.37861(5) 0.0310(3) Uani 1 1 d . . . . .
H5 H -0.0132(9) 0.546(3) 0.2874(8) 0.025(4) Uiso 1 1 d . . . . .
H2 H 0.1721(10) 0.117(3) 0.4957(8) 0.030(4) Uiso 1 1 d . . . . .
H6A H -0.0399(10) -0.169(3) 0.4388(9) 0.030(4) Uiso 1 1 d . . . . .
H8 H 0.3266(10) 1.269(4) 0.3065(8) 0.033(4) Uiso 1 1 d . . . . .
H6B H 0.0553(10) -0.219(4) 0.4942(8) 0.037(4) Uiso 1 1 d . . . . .
H1 H 0.2198(9) 0.459(3) 0.4301(8) 0.026(4) Uiso 1 1 d . . . . .
H4 H -0.0701(9) 0.215(3) 0.3460(7) 0.027(4) Uiso 1 1 d . . . . .
H1A H 0.1455(13) 0.752(4) 0.3175(10) 0.073(6) Uiso 1 1 d D . . . .

loop_
_atom_site_aniso_label
_atom_site_aniso_U_11
_atom_site_aniso_U_22
_atom_site_aniso_U_33
_atom_site_aniso_U_23
_atom_site_aniso_U_13
_atom_site_aniso_U_12
C1 0.0220(6) 0.0303(7) 0.0286(6) 0.0024(5) 0.0098(5) -0.0014(5)
C2 0.0258(6) 0.0298(7) 0.0250(6) 0.0035(5) 0.0088(5) 0.0014(5)
C3 0.0289(6) 0.0212(6) 0.0240(6) -0.0026(4) 0.0144(5) -0.0008(5)
C4 0.0228(6) 0.0258(7) 0.0280(6) -0.0006(5) 0.0105(5) -0.0022(5)
C5 0.0258(6) 0.0263(6) 0.0233(6) 0.0017(5) 0.0086(5) -0.0004(5)
C6 0.0313(7) 0.0230(6) 0.0278(7) -0.0001(5) 0.0150(5) -0.0033(5)
N1 0.0264(6) 0.0244(6) 0.0244(5) 0.0015(4) 0.0117(4) -0.0020(4)
C7 0.0239(6) 0.0247(6) 0.0239(6) -0.0010(5) 0.0098(5) -0.0007(5)
C8 0.0221(6) 0.0258(6) 0.0287(6) -0.0002(5) 0.0093(5) -0.0039(5)
O1 0.0245(5) 0.0315(5) 0.0278(5) 0.0077(4) 0.0065(4) -0.0063(4)
O2 0.0274(5) 0.0363(6) 0.0270(5) 0.0069(4) 0.0063(4) -0.0029(4)

loop_
_atom_type_symbol
_atom_type_description
_atom_type_scat_dispersion_real
_atom_type_scat_dispersion_imag
_atom_type_scat_source
C C 0.0181 0.0091 'International Tables Vol C Tables 4.2.6.8 and 6.1.1.4'
H H 0.0000 0.0000 'International Tables Vol C Tables 4.2.6.8 and 6.1.1.4'
N N 0.0311 0.0180 'International Tables Vol C Tables 4.2.6.8 and 6.1.1.4'
O O 0.0492 0.0322 'International Tables Vol C Tables 4.2.6.8 and 6.1.1.4'

loop_
_exptl_crystal_face_index_h
_exptl_crystal_face_index_k
_exptl_crystal_face_index_l
_exptl_crystal_face_perp_dist
10 0 -8 0.0684
7 2 -3 0.1223
-6 2 6 0.1933
-10 -1 7 0.0696
1 -3 -3 0.2049
2 -3 -5 0.1817
-3 3 2 0.1766
3 0 10 0.1556
-3 0 -10 0.1318

loop_
_geom_angle_atom_site_label_1
_geom_angle_atom_site_label_2
_geom_angle_atom_site_label_3
_geom_angle
_geom_angle_site_symmetry_1
_geom_angle_site_symmetry_3
_geom_angle_publ_flag
C2 C1 H1 120.9(9) . . ?
N1 C1 C2 122.51(11) . . ?
N1 C1 H1 116.6(9) . . ?
C1 C2 C3 119.45(11) . . ?
C1 C2 H2 119.5(9) . . ?
C3 C2 H2 121.1(9) . . ?
C2 C3 C6 120.93(11) . . ?
C4 C3 C2 117.78(11) . . ?
C4 C3 C6 121.23(11) . . ?
C3 C4 H4 122.2(9) . . ?
C5 C4 C3 119.22(12) . . ?
C5 C4 H4 118.6(9) . . ?
C4 C5 H5 119.4(9) . . ?
N1 C5 C4 122.77(11) . . ?
N1 C5 H5 117.8(9) . . ?
C3 C6 C6 110.56(13) . 5_556 ?
C3 C6 H6A 110.7(9) . . ?
C3 C6 H6B 110.4(10) . . ?
C6 C6 H6A 107.4(9) 5_556 . ?
C6 C6 H6B 107.4(9) 5_556 . ?
H6A C6 H6B 110.3(13) . . ?
C1 N1 C5 118.26(11) . . ?
O1 C7 C8 114.11(11) . . ?
O2 C7 C8 121.07(11) . . ?
O2 C7 O1 124.82(11) . . ?
C7 C8 H8 115.5(10) . . ?
C8 C8 C7 123.82(15) 7_575 . ?
C8 C8 H8 120.7(10) 7_575 . ?
C7 O1 H1A 109.6(12) . . ?

loop_
_geom_bond_atom_site_label_1
_geom_bond_atom_site_label_2
_geom_bond_distance
_geom_bond_site_symmetry_2
_geom_bond_publ_flag
C1 C2 1.3806(18) . ?
C1 N1 1.3367(16) . ?
C1 H1 0.987(15) . ?
C2 C3 1.3916(17) . ?
C2 H2 0.983(15) . ?
C3 C4 1.3909(17) . ?
C3 C6 1.5049(17) . ?
C4 C5 1.3789(18) . ?
C4 H4 0.987(14) . ?
C5 N1 1.3396(15) . ?
C5 H5 0.978(15) . ?
C6 C6 1.538(2) 5_556 ?
C6 H6A 0.974(16) . ?
C6 H6B 0.984(18) . ?
C7 C8 1.4895(18) . ?
C7 O1 1.3073(14) . ?
C7 O2 1.2200(15) . ?
C8 C8 1.319(3) 7_575 ?
C8 H8 0.923(16) . ?
O1 H1A 1.023(16) . ?

loop_
_geom_torsion_atom_site_label_1
_geom_torsion_atom_site_label_2
_geom_torsion_atom_site_label_3
_geom_torsion_atom_site_label_4
_geom_torsion
_geom_torsion_site_symmetry_1
_geom_torsion_site_symmetry_2
_geom_torsion_site_symmetry_3
_geom_torsion_site_symmetry_4
_geom_torsion_publ_flag
C1 C2 C3 C4 0.06(19) . . . . ?
C1 C2 C3 C6 -177.17(11) . . . . ?
C2 C1 N1 C5 0.1(2) . . . . ?
C2 C3 C4 C5 0.19(18) . . . . ?
C2 C3 C6 C6 85.33(17) . . . 5_556 ?
C3 C4 C5 N1 -0.3(2) . . . . ?
C4 C3 C6 C6 -91.81(17) . . . 5_556 ?
C4 C5 N1 C1 0.14(19) . . . . ?
C6 C3 C4 C5 177.41(11) . . . . ?
N1 C1 C2 C3 -0.2(2) . . . . ?
O1 C7 C8 C8 -2.9(2) . . . 7_575 ?
O2 C7 C8 C8 177.02(16) . . . 7_575 ?

loop_
_exptl_oxdiff_crystal_face_indexfrac_h
_exptl_oxdiff_crystal_face_indexfrac_k
_exptl_oxdiff_crystal_face_indexfrac_l
_exptl_oxdiff_crystal_face_x
_exptl_oxdiff_crystal_face_y
_exptl_oxdiff_crystal_face_z
10.3606 0.1574 -7.6125 0.4588 -0.8445 0.2764
6.5696 2.4325 -3.4297 0.3964 -0.7268 -0.5610
-5.9111 2.4196 5.8465 -0.1484 0.2760 -0.9496
-10.0956 -0.8115 7.0236 -0.4768 0.8768 -0.0616
0.9390 -3.0132 -2.5035 -0.0952 0.1718 0.9805
2.4257 -2.7765 -5.3789 -0.1344 -0.0713 0.9884
-3.4651 2.9088 1.9498 -0.1618 -0.0899 -0.9827
3.1731 -0.4816 10.0461 0.8783 0.4778 0.0144
-3.1451 0.4539 -10.0844 -0.8784 -0.4778 -0.0048
